data_2006908
loop_
_publ_author_name
'Zukerman-Schpector, J.'
'Monteiro, Hugo J.'

_publ_section_title
;
 Intermediates in the Synthesis of (+)-Grandisol. II
;
_journal_issue 1
_journal_name_full 'Acta Crystallographica Section C'
_journal_page_first 96
_journal_page_last 97
_journal_paper_doi 10.1107/S0108270197011426
_journal_volume 54
_journal_year 1998
_chemical_formula_moiety 'C14 H16 O3 S'
_chemical_formula_sum 'C14 H16 O3 S'
_chemical_formula_weight 264.33
_space_group_IT_number 19
_symmetry_cell_setting orthorhombic
_symmetry_space_group_name_Hall 'P 2ac 2ab'
_symmetry_space_group_name_H-M 'P 21 21 21'
_audit_creation_method 'manual editing of SHELXL93.CIF'
_cell_angle_alpha 90.00
_cell_angle_beta 90.00
_cell_angle_gamma 90.00
_cell_formula_units_Z 4
_cell_length_a 7.4828(8)
_cell_length_b 12.1260(10)
_cell_length_c 14.179(2)
_cell_measurement_reflns_used 25
_cell_measurement_temperature 293
_cell_measurement_theta_max 17.30
_cell_measurement_theta_min 10.87
_cell_volume 1286.6(3)
_computing_cell_refinement 'CAD-4 Software'
_computing_data_collection 'CAD-4 Software (Enraf-Nonius, 1989)'
_computing_data_reduction 'MolEN (Fair, 1990)'
_computing_molecular_graphics 'ZORTEP (Zsolnai, 1995)'
_computing_publication_material SHELXL93
_computing_structure_refinement 'SHELXL93 (Sheldrick, 1993)'
_computing_structure_solution 'SHELXS86 (Sheldrick, 1985)'
_diffrn_measurement_device_type 'Enraf-Nonius CAD-4'
_diffrn_measurement_method \w/2\q
_diffrn_radiation_monochromator graphite
_diffrn_radiation_source 'fine-focus sealed tube'
_diffrn_radiation_type MoK\a
_diffrn_radiation_wavelength 0.71073
_diffrn_reflns_limit_h_max 9
_diffrn_reflns_limit_h_min 0
_diffrn_reflns_limit_k_max 0
_diffrn_reflns_limit_k_min -16
_diffrn_reflns_limit_l_max 18
_diffrn_reflns_limit_l_min 0
_diffrn_reflns_number 1795
_diffrn_reflns_theta_max 28.0
_diffrn_standards_decay_% 0.9
_diffrn_standards_interval_time 30
_diffrn_standards_number 2
_exptl_absorpt_coefficient_mu 0.249
_exptl_absorpt_correction_type none
_exptl_crystal_colour colourless
_exptl_crystal_density_diffrn 1.365
_exptl_crystal_density_meas ?
_exptl_crystal_description prismatic
_exptl_crystal_F_000 560.0
_exptl_crystal_size_max 0.40
_exptl_crystal_size_mid 0.15
_exptl_crystal_size_min 0.15
_refine_diff_density_max 0.279
_refine_diff_density_min -0.234
_refine_ls_abs_structure_details 'Flack (1983)'
_refine_ls_abs_structure_Flack 0.0(3)
_refine_ls_extinction_method none
_refine_ls_goodness_of_fit_all 1.130
_refine_ls_goodness_of_fit_ref 1.078
_refine_ls_hydrogen_treatment 'H atoms riding'
_refine_ls_matrix_type full
_refine_ls_number_parameters 174
_refine_ls_number_reflns 1795
_refine_ls_number_restraints 6
_refine_ls_restrained_S_all 1.129
_refine_ls_restrained_S_obs 1.078
_refine_ls_R_factor_all 0.0988
_refine_ls_R_factor_gt 0.041
_refine_ls_shift/su_max <0.001
_refine_ls_structure_factor_coef Fsqd
_refine_ls_weighting_details 'w = 1/[\s^2^(Fo^2^)+(0.0337P)^2^+0.566P] where P = (Fo^2^+2Fc^2^)/3'
_refine_ls_weighting_scheme calc
_refine_ls_wR_factor_all 0.119
_refine_ls_wR_factor_ref 0.0857
_reflns_number_gt 1085
_reflns_number_total 1795
_reflns_threshold_expression 'F^2^ > 2\s(F^2^)'
_cod_data_source_file cf1177.cif
_cod_data_source_block default
_cod_depositor_comments
;
The following automatic conversions were performed:

'_exptl_crystal_density_meas' value 'not measured' was changed to '?'
- the value is perceived as not measured.

Automatic conversion script
Id: cif_fix_values 3008 2015-01-20 13:52:24Z robertas 

The following automatic conversions were performed:

'_refine_ls_weighting_scheme' value 'calc w =
1/[\s^2^(Fo^2^)+(0.0337P)^2^+0.566P] where P = (Fo^2^+2Fc^2^)/3' was
changed to 'calc'. New tag '_refine_ls_weighting_details' was
created. The value of the new tag was set to 'w =
1/[\s^2^(Fo^2^)+(0.0337P)^2^+0.566P] where P = (Fo^2^+2Fc^2^)/3'.

Automatic conversion script
Id: cif_fix_values 3143 2015-03-26 13:38:13Z robertas 
;
_cod_database_code 2006908

loop_
_symmetry_equiv_pos_as_xyz
'x, y, z'
'-x+1/2, -y, z+1/2'
'x+1/2, -y+1/2, -z'
'-x, y+1/2, -z+1/2'

loop_
_atom_site_label
_atom_site_fract_x
_atom_site_fract_y
_atom_site_fract_z
_atom_site_U_iso_or_equiv
_atom_site_adp_type
_atom_site_calc_flag
_atom_site_refinement_flags
_atom_site_occupancy
_atom_site_disorder_group
_atom_site_type_symbol
S 1.0002(2) .35570(9) .80928(6) .0444(3) Uani d . 1 . S
O1 .9855(6) .2419(3) .8383(2) .0714(11) Uani d . 1 . O
O2 .9158(5) .4383(4) .8653(2) .0787(13) Uani d . 1 . O
O3A 1.320(4) .276(4) .6754(15) .089(8) Uani d PU .51(9) 1 O
O3B 1.287(6) .235(4) .691(3) .103(9) Uani d PU .49(9) 2 O
C1 1.2323(5) .3871(3) .8028(3) .0354(9) Uani d . 1 . C
C2 1.3346(7) .2916(4) .7574(3) .0529(12) Uani d . 1 . C
C3 1.4839(7) .2557(4) .8198(4) .0655(13) Uani d . 1 . C
H3A 1.5979(7) .2759(4) .7922(4) .079 Uiso calc R 1 . H
H3B 1.4812(7) .1764(4) .8280(4) .079 Uiso calc R 1 . H
C4 1.4596(6) .3125(4) .9130(3) .0576(14) Uani d . 1 . C
H4A 1.5744(6) .3356(4) .9380(3) .069 Uiso calc R 1 . H
H4B 1.4040(6) .2630(4) .9580(3) .069 Uiso calc R 1 . H
C5 1.3395(6) .4132(3) .8955(3) .0407(10) Uani d . 1 . C
C6 1.4269(7) .5095(4) .8402(3) .0551(13) Uani d . 1 . C
H6A 1.4223(7) .5795(4) .8734(3) .066 Uiso calc R 1 . H
H6B 1.5475(7) .4937(4) .8192(3) .066 Uiso calc R 1 . H
C7 1.2868(7) .4992(4) .7621(3) .0573(13) Uani d . 1 . C
H7A 1.3371(7) .4950(4) .6992(3) .069 Uiso calc R 1 . H
H7B 1.1933(7) .5545(4) .7653(3) .069 Uiso calc R 1 . H
C8 1.2444(7) .4490(4) .9839(3) .0601(14) Uani d . 1 . C
H8A 1.171(3) .5121(17) .9703(6) .090 Uiso calc R 1 . H
H8B 1.3307(7) .468(3) 1.0312(8) .090 Uiso calc R 1 . H
H8C 1.171(3) .3899(10) 1.0064(13) .090 Uiso calc R 1 . H
C9 .9123(5) .3693(3) .6940(3) .0400(9) Uani d . 1 . C
C10 .9085(7) .2792(4) .6350(3) .0510(12) Uani d . 1 . C
H10 .9568(7) .2121(4) .6542(3) .061 Uiso calc R 1 . H
C11 .8316(7) .2900(5) .5468(3) .0635(14) Uani d . 1 . C
H11 .8279(7) .2299(5) .5061(3) .076 Uiso calc R 1 . H
C12 .7606(7) .3892(4) .5192(3) .0573(13) Uani d . 1 . C
H12 .7074(7) .3955(4) .4602(3) .069 Uiso calc R 1 . H
C13 .7673(7) .4778(4) .5771(3) .0581(13) Uani d . 1 . C
H13 .7205(7) .5448(4) .5570(3) .070 Uiso calc R 1 . H
C14 .8434(6) .4697(4) .6662(3) .0505(12) Uani d . 1 . C
H14 .8477(6) .5304(4) .7061(3) .061 Uiso calc R 1 . H

loop_
_atom_site_aniso_label
_atom_site_aniso_U_11
_atom_site_aniso_U_22
_atom_site_aniso_U_33
_atom_site_aniso_U_12
_atom_site_aniso_U_13
_atom_site_aniso_U_23
S .0348(4) .0669(6) .0314(4) -.0032(6) .0021(6) -.0012(5)
O1 .083(3) .081(2) .051(2) -.035(2) -.013(2) .031(2)
O2 .048(2) .139(4) .049(2) .030(2) -.002(2) -.036(2)
O3A .088(9) .130(19) .050(7) .030(11) .009(8) -.047(9)
O3B .100(14) .105(17) .104(14) .059(12) -.056(11) -.069(11)
C1 .030(2) .043(2) .034(2) .002(2) .003(2) -.001(2)
C2 .043(3) .071(3) .045(2) .004(3) .006(2) -.016(3)
C3 .051(3) .066(3) .079(3) .021(3) -.008(3) -.008(3)
C4 .055(3) .061(3) .057(3) .008(2) -.013(2) -.001(2)
C5 .040(2) .044(2) .037(2) -.003(2) -.002(2) -.003(2)
C6 .056(3) .055(3) .054(3) -.011(2) -.002(2) .002(2)
C7 .063(3) .054(3) .055(3) -.012(3) -.008(3) .016(2)
C8 .057(3) .087(4) .037(2) .000(3) .000(2) -.017(2)
C9 .033(2) .053(3) .034(2) -.006(2) .003(2) .001(2)
C10 .063(3) .045(3) .044(2) -.005(2) -.006(2) .004(2)
C11 .075(4) .064(3) .051(3) -.004(3) -.012(3) -.012(3)
C12 .053(3) .073(4) .045(2) -.002(3) -.007(2) .012(2)
C13 .054(3) .061(3) .060(3) .010(3) -.006(3) .013(3)
C14 .041(2) .054(3) .057(3) .006(2) .000(2) -.007(2)

loop_
_atom_type_symbol
_atom_type_description
_atom_type_scat_dispersion_real
_atom_type_scat_dispersion_imag
_atom_type_scat_source
S S 0.1246 0.1234 'International Tables Vol C Tables 4.2.6.8 and 6.1.1.4'
O O 0.0106 0.0060 'International Tables Vol C Tables 4.2.6.8 and 6.1.1.4'
C C 0.0033 0.0016 'International Tables Vol C Tables 4.2.6.8 and 6.1.1.4'
H H 0.0000 0.0000 'International Tables Vol C Tables 4.2.6.8 and 6.1.1.4'

loop_
_geom_angle_atom_site_label_1
_geom_angle_atom_site_label_2
_geom_angle_atom_site_label_3
_geom_angle
_geom_angle_publ_flag
O2 S O1 118.6(3) yes
O2 S C9 106.5(2) yes
O1 S C9 108.9(2) yes
O2 S C1 108.1(2) yes
O1 S C1 107.1(2) yes
C9 S C1 107.2(2) yes
C2 C1 C7 112.3(3) yes
C2 C1 C5 104.4(3) yes
C7 C1 C5 90.0(3) yes
C2 C1 S 110.4(3) yes
C7 C1 S 118.0(3) yes
C5 C1 S 119.9(3) yes
O3A C2 C3 127.3(14) no
O3B C2 C3 120.7(14) no
O3A C2 C1 119.3(19) no
O3B C2 C1 127.4(13) no
C3 C2 C1 110.2(4) no
C2 C3 C4 107.3(4) no
C3 C4 C5 107.0(3) no
C8 C5 C4 111.8(4) yes
C8 C5 C6 113.7(4) yes
C4 C5 C6 115.7(4) yes
C8 C5 C1 120.8(3) yes
C4 C5 C1 105.9(3) yes
C6 C5 C1 86.8(3) yes
C7 C6 C5 90.9(3) yes
C6 C7 C1 89.0(3) yes
C10 C9 C14 121.3(4) no
C10 C9 S 119.7(3) no
C14 C9 S 119.0(3) no
C9 C10 C11 118.9(4) no
C12 C11 C10 120.1(5) no
C13 C12 C11 120.6(4) no
C12 C13 C14 120.7(4) no
C9 C14 C13 118.4(4) no

loop_
_geom_bond_atom_site_label_1
_geom_bond_atom_site_label_2
_geom_bond_distance
_geom_bond_publ_flag
S O2 1.426(4) yes
S O1 1.444(3) yes
S C9 1.769(4) yes
S C1 1.780(4) yes
O3A C2 1.18(2) no
O3B C2 1.22(2) no
C1 C2 1.531(6) no
C1 C7 1.532(5) yes
C1 C5 1.572(5) yes
C2 C3 1.490(7) no
C3 C4 1.501(6) no
C4 C5 1.536(6) no
C5 C8 1.506(6) yes
C5 C6 1.551(6) yes
C6 C7 1.530(6) yes
C9 C10 1.376(6) no
C9 C14 1.380(6) no
C10 C11 1.384(6) no
C11 C12 1.371(7) no
C12 C13 1.353(7) no
C13 C14 1.390(6) no
